data_7217946
loop_
_publ_author_name
'Jones, Andrew O. F.'
'Leech, Charlotte K.'
'McIntyre, Garry J.'
'Wilson, Chick C.'
'Thomas, Lynne H.'

_publ_section_title
;
 Engineering short, strong hydrogen bonds in urea di-carboxylic acid
 complexes
;
_journal_issue 35
_journal_name_full CrystEngComm
_journal_page_first 8177
_journal_paper_doi 10.1039/C4CE00587B
_journal_volume 16
_journal_year 2014
_chemical_formula_sum 'C8 H18 N4 O6'
_chemical_formula_weight 266.00
_chemical_name_common
;
 bis(methylurea) succinic acid
;
_chemical_name_systematic
;
 bis(N-methylurea) butanedioic acid
;
_space_group_IT_number 14
_symmetry_cell_setting monoclinic
_symmetry_space_group_name_Hall '-P 2yn'
_symmetry_space_group_name_H-M 'P 1 21/n 1'
_atom_sites_solution_hydrogens geom
_atom_sites_solution_primary direct
_atom_sites_solution_secondary difmap
_audit_creation_method SHELXL-97
_cell_angle_alpha 90.00
_cell_angle_beta 91.43
_cell_angle_gamma 90.00
_cell_formula_units_Z 2
_cell_length_a 8.020(5)
_cell_length_b 5.750(5)
_cell_length_c 13.740(5)
_cell_measurement_reflns_used 250
_cell_measurement_temperature 100
_cell_volume 633.4(7)
_computing_cell_refinement 'lauegen (CCP4)'
_computing_data_collection 'VIVALDI (MAATEL)'
_computing_data_reduction 'argonne_boxes, laue4 (Piltz, 2011)'
_computing_molecular_graphics 'Mercury (McRae, 2006)'
_computing_publication_material 'WINGX (Farrugia, 1999)'
_computing_structure_refinement 'SHELXL-97 (Sheldrick, 2008)'
_diffrn_ambient_temperature 100
_diffrn_detector_area_resol_mean 0.7
_diffrn_measurement_device_type VIVALDI
_diffrn_measurement_method 'Laue patterns at 10 orientations'
_diffrn_radiation_monochromator none
_diffrn_radiation_source 'ILL reactor source, thermal guide'
_diffrn_radiation_type neutron
_diffrn_radiation_wavelength 0.80-5.20
_diffrn_reflns_av_R_equivalents 0.1405
_diffrn_reflns_av_sigmaI/netI 0.0744
_diffrn_reflns_limit_h_max 11
_diffrn_reflns_limit_h_min -9
_diffrn_reflns_limit_k_max 9
_diffrn_reflns_limit_k_min -9
_diffrn_reflns_limit_l_max 22
_diffrn_reflns_limit_l_min -21
_diffrn_reflns_number 11410
_diffrn_standards_number none
_exptl_absorpt_coefficient_mu 0.000
_exptl_absorpt_correction_type none
_exptl_crystal_colour colourless
_exptl_crystal_density_diffrn 1.395
_exptl_crystal_density_method 'not measured'
_exptl_crystal_description block
_exptl_crystal_F_000 12
_exptl_crystal_size_max 2.5
_exptl_crystal_size_mid 1.0
_exptl_crystal_size_min 0.8
_refine_diff_density_max 0.079
_refine_diff_density_min -0.129
_refine_diff_density_rms 0.017
_refine_ls_extinction_method none
_refine_ls_goodness_of_fit_ref 1.444
_refine_ls_hydrogen_treatment refall
_refine_ls_matrix_type full
_refine_ls_number_parameters 163
_refine_ls_number_reflns 1856
_refine_ls_number_restraints 0
_refine_ls_restrained_S_all 1.444
_refine_ls_R_factor_all 0.0800
_refine_ls_R_factor_gt 0.0497
_refine_ls_shift/su_max 0.000
_refine_ls_shift/su_mean 0.000
_refine_ls_structure_factor_coef Fsqd
_refine_ls_weighting_details 'calc w=1/[\s^2^(Fo^2^)+(0.0300P)^2^+0.0000P] where P=(Fo^2^+2Fc^2^)/3'
_refine_ls_weighting_scheme calc
_refine_ls_wR_factor_gt 0.0881
_refine_ls_wR_factor_ref 0.0920
_reflns_number_gt 1410
_reflns_number_total 1856
_reflns_threshold_expression >2\s(I)
_cod_duplicate_entry 7214481
_cod_data_source_file c4ce00587b2.cif
_cod_data_source_block musuc_100
_cod_original_sg_symbol_H-M P21/n
_cod_database_code 7217946

loop_
_symmetry_equiv_pos_as_xyz
'x, y, z'
'-x+1/2, y+1/2, -z+1/2'
'-x, -y, -z'
'x-1/2, -y-1/2, z-1/2'

loop_
_atom_site_label
_atom_site_type_symbol
_atom_site_fract_x
_atom_site_fract_y
_atom_site_fract_z
_atom_site_U_iso_or_equiv
_atom_site_adp_type
_atom_site_occupancy
_atom_site_symmetry_multiplicity
_atom_site_calc_flag
H2 H 0.4420(4) 0.8244(5) 0.4220(2) 0.0385(7) Uani 1 1 d
H6 H 1.0443(3) -0.0811(4) 0.57745(16) 0.0310(6) Uani 1 1 d
H3 H 0.6186(4) 1.0020(4) 0.4129(2) 0.0369(7) Uani 1 1 d
H5 H 0.8971(4) 0.3150(4) 0.75888(16) 0.0330(6) Uani 1 1 d
H4 H 0.8174(4) 0.4970(4) 0.66763(18) 0.0339(7) Uani 1 1 d
H1 H 0.7820(4) 0.4613(4) 0.49229(17) 0.0301(6) Uani 1 1 d
H9 H 1.1372(8) -0.2048(9) 0.7288(3) 0.091(2) Uani 1 1 d
H7 H 0.9639(7) -0.0897(12) 0.7774(3) 0.0801(15) Uani 1 1 d
H8 H 1.1296(8) 0.0751(8) 0.7732(3) 0.0945(19) Uani 1 1 d
O2 O 0.6700(2) 0.73040(19) 0.60480(8) 0.0195(3) Uani 1 1 d
O1 O 0.70662(19) 0.5804(2) 0.45647(8) 0.0209(3) Uani 1 1 d
O3 O 0.8901(2) 0.25895(19) 0.52703(9) 0.0214(3) Uani 1 1 d
C2 C 0.53894(14) 0.91389(16) 0.46512(7) 0.0160(2) Uani 1 1 d
N2 N 1.01792(12) 0.02252(12) 0.63568(5) 0.0189(2) Uani 1 1 d
C3 C 0.93000(15) 0.21383(16) 0.61471(7) 0.0155(2) Uani 1 1 d
C1 C 0.64469(16) 0.73342(15) 0.51640(7) 0.0148(2) Uani 1 1 d
C4 C 1.06844(18) -0.0518(2) 0.73267(8) 0.0224(3) Uani 1 1 d
N1 N 0.88634(12) 0.35751(13) 0.68739(5) 0.0232(2) Uani 1 1 d

loop_
_atom_site_aniso_label
_atom_site_aniso_U_11
_atom_site_aniso_U_22
_atom_site_aniso_U_33
_atom_site_aniso_U_23
_atom_site_aniso_U_13
_atom_site_aniso_U_12
H2 0.0429(18) 0.0345(11) 0.0372(12) -0.0122(9) -0.0178(12) 0.0101(11)
H6 0.0394(17) 0.0284(10) 0.0253(10) -0.0027(7) 0.0005(10) 0.0133(9)
H3 0.044(2) 0.0375(13) 0.0303(12) 0.0110(8) 0.0155(13) 0.0097(10)
H5 0.0477(18) 0.0323(10) 0.0190(9) 0.0026(7) 0.0035(10) 0.0063(10)
H4 0.048(2) 0.0287(11) 0.0251(10) 0.0001(7) 0.0039(12) 0.0134(10)
H1 0.0368(16) 0.0285(9) 0.0249(10) -0.0011(7) -0.0010(10) 0.0107(10)
H9 0.142(5) 0.088(3) 0.0421(18) 0.0087(18) -0.002(2) 0.087(3)
H7 0.066(3) 0.128(4) 0.048(2) 0.042(3) 0.020(2) 0.014(3)
H8 0.148(5) 0.076(3) 0.056(2) 0.0170(19) -0.062(3) -0.037(3)
O2 0.0291(9) 0.0186(5) 0.0107(5) -0.0003(3) 0.0009(5) 0.0073(4)
O1 0.0279(8) 0.0212(5) 0.0134(5) -0.0029(4) -0.0020(5) 0.0116(5)
O3 0.0300(9) 0.0208(5) 0.0134(5) -0.0006(3) -0.0014(5) 0.0104(4)
C2 0.0205(7) 0.0160(4) 0.0115(4) -0.0004(3) 0.0002(4) 0.0045(4)
N2 0.0244(5) 0.0186(3) 0.0138(3) 0.0009(2) 0.0002(3) 0.0071(3)
C3 0.0188(7) 0.0157(4) 0.0121(4) 0.0003(3) 0.0012(4) 0.0035(3)
C1 0.0186(7) 0.0145(4) 0.0112(4) -0.0006(3) -0.0003(4) 0.0031(3)
C4 0.0285(8) 0.0229(5) 0.0160(4) 0.0045(3) -0.0002(5) 0.0069(4)
N1 0.0353(6) 0.0213(3) 0.0129(3) -0.0003(2) 0.0011(3) 0.0096(3)

loop_
_atom_type_symbol
_atom_type_description
_atom_type_scat_dispersion_real
_atom_type_scat_dispersion_imag
_atom_type_scat_source
C C 0.0000 0.0000 'International Tables Vol C Tables 4.2.6.8 and 6.1.1.4'
H H 0.0000 0.0000 'International Tables Vol C Tables 4.2.6.8 and 6.1.1.4'
N N 0.0000 0.0000 'International Tables Vol C Tables 4.2.6.8 and 6.1.1.4'
O O 0.0000 0.0000 'International Tables Vol C Tables 4.2.6.8 and 6.1.1.4'

loop_
_geom_angle_atom_site_label_1
_geom_angle_atom_site_label_2
_geom_angle_atom_site_label_3
_geom_angle
_geom_angle_site_symmetry_3
C1 C2 C2 112.90(10) 3_676
C3 N2 C4 125.20(9) .
O3 C3 N2 119.61(10) .
O3 C3 N1 121.00(10) .
N2 C3 N1 119.38(9) .
O2 C1 O1 123.80(11) .
O2 C1 C2 123.44(11) .
O1 C1 C2 112.75(9) .

loop_
_geom_bond_atom_site_label_1
_geom_bond_atom_site_label_2
_geom_bond_distance
_geom_bond_site_symmetry_2
O2 C1 1.2267(15) .
O1 C1 1.3112(16) .
O3 C3 1.2656(15) .
C2 C1 1.5042(15) .
C2 C2 1.523(2) 3_676
N2 C3 1.3342(14) .
N2 C4 1.4477(13) .
C3 N1 1.3490(14) .

loop_
_geom_hbond_atom_site_label_D
_geom_hbond_atom_site_label_H
_geom_hbond_atom_site_label_A
_geom_hbond_distance_DH
_geom_hbond_distance_HA
_geom_hbond_distance_DA
_geom_hbond_angle_DHA
O1 H1 O3 1.030(2) 1.521(3) 2.540(2) 169.0(2)
N1 H4 O2 1.008(2) 1.973(3) 2.966(2) 168.0(2)
